data_7207981
loop_
_publ_author_name
'Jayanty, Subbalakshmi'
'Akutagawa, Tomoyuki'
'Nakamura, Takayoshi'

_publ_section_title
;
 Hydrogen-bonded maleate counter anions in tetrathiafulvalene crystals
;
_journal_issue 11
_journal_name_full CrystEngComm
_journal_page_first 3875
_journal_paper_doi 10.1039/c2ce25050k
_journal_volume 14
_journal_year 2012
_chemical_formula_moiety 'C14 H11 O8 S4'
_chemical_formula_sum 'C14 H11 O8 S4'
_chemical_formula_weight 435.48
_space_group_IT_number 14
_symmetry_cell_setting monoclinic
_symmetry_Int_Tables_number 14
_symmetry_space_group_name_Hall '-P 2yab'
_symmetry_space_group_name_H-M 'P 1 21/a 1'
_atom_sites_solution_hydrogens geom
_atom_sites_solution_primary direct
_atom_sites_solution_secondary difmap
_cell_angle_alpha 90.0000
_cell_angle_beta 113.2933(14)
_cell_angle_gamma 90.0000
_cell_formula_units_Z 4
_cell_length_a 11.4823(5)
_cell_length_b 13.8691(7)
_cell_length_c 11.8073(6)
_cell_measurement_reflns_used 15314
_cell_measurement_temperature 100
_cell_measurement_theta_max 27.41
_cell_measurement_theta_min 3.19
_cell_volume 1727.04(15)
_computing_cell_refinement 'RAPID AUTO'
_computing_data_collection 'RAPID AUTO (Rigaku, ????)'
_computing_data_reduction 'RAPID AUTO'
_computing_molecular_graphics 'CrystalStructure 4.0'
_computing_publication_material 'CrystalStructure 4.0 (Rigaku, 2010)'
_computing_structure_refinement 'SHELXL97 (Sheldrick, 2008)'
_computing_structure_solution 'SIR2002 (Burla, et al., 2003)'
_diffrn_ambient_temperature 100
_diffrn_detector_area_resol_mean 10.000
_diffrn_measured_fraction_theta_full 0.995
_diffrn_measured_fraction_theta_max 0.995
_diffrn_measurement_device_type 'Rigaku R-AXIS RAPID'
_diffrn_measurement_method \w
_diffrn_radiation_type 'Mo K\a'
_diffrn_radiation_wavelength 0.71075
_diffrn_reflns_av_R_equivalents 0.0202
_diffrn_reflns_limit_h_max 14
_diffrn_reflns_limit_h_min -14
_diffrn_reflns_limit_k_max 17
_diffrn_reflns_limit_k_min -17
_diffrn_reflns_limit_l_max 15
_diffrn_reflns_limit_l_min -15
_diffrn_reflns_number 16515
_diffrn_reflns_theta_full 27.42
_diffrn_reflns_theta_max 27.42
_diffrn_standards_number 0
_exptl_absorpt_coefficient_mu 0.592
_exptl_absorpt_correction_T_max 0.943
_exptl_absorpt_correction_T_min 0.777
_exptl_absorpt_correction_type multi-scan
_exptl_absorpt_process_details 'ABSCOR (Rigaku, 1995)'
_exptl_crystal_colour black
_exptl_crystal_density_diffrn 1.675
_exptl_crystal_density_method 'not measured'
_exptl_crystal_description platelet
_exptl_crystal_F_000 892.00
_exptl_crystal_size_max 0.400
_exptl_crystal_size_mid 0.200
_exptl_crystal_size_min 0.100
_refine_diff_density_max 0.380
_refine_diff_density_min -0.250
_refine_ls_extinction_method none
_refine_ls_goodness_of_fit_ref 1.055
_refine_ls_hydrogen_treatment mixed
_refine_ls_number_parameters 248
_refine_ls_number_reflns 3918
_refine_ls_number_restraints 0
_refine_ls_R_factor_gt 0.0238
_refine_ls_shift/su_max 0.001
_refine_ls_structure_factor_coef Fsqd
_refine_ls_weighting_details 'w = 1/[\s^2^(Fo^2^)+(0.0000P)^2^+0.0000P] where P=(Fo^2^+2Fc^2^)/3'
_refine_ls_weighting_scheme calc
_refine_ls_wR_factor_ref 0.0623
_reflns_number_gt 3661
_reflns_number_total 3918
_reflns_threshold_expression F>2.0\s(F)
_cod_data_source_file c2ce25050k.txt
_cod_data_source_block TA
_cod_original_cell_volume 1727.05(14)
_cod_database_code 7207981

loop_
_symmetry_equiv_pos_site_id
_symmetry_equiv_pos_as_xyz
1 +X,+Y,+Z
2 1/2-X,1/2+Y,-Z
3 -X,-Y,-Z
4 1/2+X,1/2-Y,+Z

loop_
_atom_site_label
_atom_site_type_symbol
_atom_site_fract_x
_atom_site_fract_y
_atom_site_fract_z
_atom_site_U_iso_or_equiv
_atom_site_adp_type
_atom_site_occupancy
_atom_site_symmetry_multiplicity
_atom_site_calc_flag
_atom_site_refinement_flags
S(1) S 0.35769(3) 0.40287(2) 0.61027(3) 0.01942(8) Uani 1.0 4 d .
S(2) S 0.63027(3) 0.43355(2) 0.73989(3) 0.01614(8) Uani 1.0 4 d .
S(3) S 0.39766(3) 0.33956(2) 0.36660(3) 0.01602(8) Uani 1.0 4 d .
S(4) S 0.67123(3) 0.36516(2) 0.49492(3) 0.01906(8) Uani 1.0 4 d .
C(1) C 0.50598(11) 0.39998(8) 0.60578(11) 0.0161(3) Uani 1.0 4 d .
C(2) C 0.41141(12) 0.44004(9) 0.76168(12) 0.0214(3) Uani 1.0 4 d .
C(3) C 0.53649(12) 0.45450(9) 0.82144(12) 0.0200(3) Uani 1.0 4 d .
C(4) C 0.52347(11) 0.37173(8) 0.50018(11) 0.0159(3) Uani 1.0 4 d .
C(5) C 0.48996(12) 0.31205(9) 0.28551(12) 0.0188(3) Uani 1.0 4 d .
C(6) C 0.61575(12) 0.32350(9) 0.34494(12) 0.0200(3) Uani 1.0 4 d .
H(1) H 0.3547 0.4499 0.8013 0.0256 Uiso 1.0 4 calc R
H(2) H 0.5720 0.4753 0.9049 0.0240 Uiso 1.0 4 calc R
H(3) H 0.4534 0.2898 0.2027 0.0225 Uiso 1.0 4 calc R
H(4) H 0.6720 0.3093 0.3060 0.0239 Uiso 1.0 4 calc R
O(1) O 0.66695(8) 0.17268(7) 0.76764(8) 0.02136(19) Uani 1.0 4 d .
O(2) O 0.47033(8) 0.15628(7) 0.62502(8) 0.02121(19) Uani 1.0 4 d .
O(3) O 0.76750(8) 0.21212(8) 0.99133(9) 0.0243(2) Uani 1.0 4 d .
O(4) O 0.70033(9) 0.22571(7) 1.14230(8) 0.0235(2) Uani 1.0 4 d .
C(7) C 0.54875(11) 0.17358(8) 0.73432(11) 0.0155(3) Uani 1.0 4 d .
C(8) C 0.48769(11) 0.19506(9) 0.82258(11) 0.0174(3) Uani 1.0 4 d .
C(9) C 0.54055(11) 0.21227(9) 0.94403(11) 0.0175(3) Uani 1.0 4 d .
C(10) C 0.67661(11) 0.21667(9) 1.03281(11) 0.0177(3) Uani 1.0 4 d .
H(5) H 0.3977 0.1967 0.7869 0.0209 Uiso 1.0 4 calc R
H(6) H 0.4813 0.2237 0.9804 0.0210 Uiso 1.0 4 calc R
H(10) H 0.733(2) 0.1983(15) 0.909(2) 0.049(6) Uiso 1.0 4 d .
O(5) O 0.31982(9) 0.01179(8) -0.03181(8) 0.0249(2) Uani 1.0 4 d .
O(6) O 0.25668(8) 0.05502(7) 0.11477(8) 0.01978(18) Uani 1.0 4 d .
O(7) O 0.36304(8) 0.09080(7) 0.33931(8) 0.01861(18) Uani 1.0 4 d .
O(8) O 0.56153(8) 0.11103(7) 0.47656(8) 0.02100(19) Uani 1.0 4 d .
C(11) C 0.34656(11) 0.03703(8) 0.07444(11) 0.0161(3) Uani 1.0 4 d .
C(12) C 0.48319(11) 0.04715(9) 0.15881(11) 0.0172(3) Uani 1.0 4 d .
C(13) C 0.53842(11) 0.06803(9) 0.27873(12) 0.0182(3) Uani 1.0 4 d .
C(14) C 0.47994(11) 0.09058(8) 0.36850(11) 0.0153(3) Uani 1.0 4 d .
H(7) H 0.5408 0.0369 0.1203 0.0206 Uiso 1.0 4 calc R
H(8) H 0.6285 0.0687 0.3121 0.0218 Uiso 1.0 4 calc R
H(9) H 0.291(2) 0.0693(15) 0.194(2) 0.050(6) Uiso 1.0 4 d .
H(11) H 0.517(3) 0.1297(19) 0.546(3) 0.087(9) Uiso 1.0 4 d .

loop_
_atom_site_aniso_label
_atom_site_aniso_U_11
_atom_site_aniso_U_22
_atom_site_aniso_U_33
_atom_site_aniso_U_12
_atom_site_aniso_U_13
_atom_site_aniso_U_23
S(1) 0.01121(14) 0.01952(15) 0.02785(16) -0.00114(11) 0.00807(12) -0.00309(12)
S(2) 0.01190(13) 0.01753(14) 0.01778(14) 0.00001(10) 0.00458(11) -0.00121(10)
S(3) 0.01165(13) 0.01619(14) 0.01922(14) -0.00196(10) 0.00503(11) -0.00313(10)
S(4) 0.01048(14) 0.02004(15) 0.02640(16) 0.00063(10) 0.00701(12) -0.00260(11)
C(1) 0.0109(5) 0.0142(6) 0.0218(6) 0.0001(4) 0.0051(5) -0.0009(5)
C(2) 0.0217(6) 0.0192(6) 0.0278(7) 0.0017(5) 0.0148(6) 0.0006(5)
C(3) 0.0224(6) 0.0191(6) 0.0214(6) 0.0008(5) 0.0117(5) -0.0001(5)
C(4) 0.0108(5) 0.0143(6) 0.0209(6) -0.0004(4) 0.0045(5) -0.0011(5)
C(5) 0.0217(6) 0.0150(6) 0.0223(6) -0.0010(5) 0.0115(5) -0.0019(5)
C(6) 0.0207(6) 0.0167(6) 0.0266(7) 0.0010(5) 0.0138(5) -0.0015(5)
O(1) 0.0144(4) 0.0315(5) 0.0181(4) 0.0007(4) 0.0063(4) -0.0034(4)
O(2) 0.0166(5) 0.0303(5) 0.0145(4) 0.0002(4) 0.0037(4) -0.0007(4)
O(3) 0.0150(4) 0.0404(6) 0.0166(5) -0.0043(4) 0.0052(4) -0.0039(4)
O(4) 0.0247(5) 0.0287(5) 0.0159(5) -0.0013(4) 0.0069(4) -0.0023(4)
C(7) 0.0161(6) 0.0138(5) 0.0159(6) 0.0009(5) 0.0055(5) 0.0016(5)
C(8) 0.0127(6) 0.0200(6) 0.0190(6) 0.0009(5) 0.0058(5) 0.0018(5)
C(9) 0.0158(6) 0.0192(6) 0.0196(6) 0.0010(5) 0.0091(5) 0.0015(5)
C(10) 0.0185(6) 0.0167(6) 0.0174(6) -0.0017(5) 0.0064(5) -0.0007(5)
O(5) 0.0226(5) 0.0370(6) 0.0154(5) 0.0063(4) 0.0078(4) -0.0020(4)
O(6) 0.0149(4) 0.0290(5) 0.0164(5) -0.0008(4) 0.0072(4) -0.0039(4)
O(7) 0.0138(4) 0.0255(5) 0.0167(4) -0.0006(4) 0.0062(4) -0.0029(4)
O(8) 0.0146(4) 0.0295(5) 0.0165(4) 0.0004(4) 0.0035(4) -0.0027(4)
C(11) 0.0179(6) 0.0149(6) 0.0171(6) 0.0020(5) 0.0086(5) 0.0020(5)
C(12) 0.0166(6) 0.0169(6) 0.0219(6) 0.0002(5) 0.0116(5) -0.0003(5)
C(13) 0.0130(6) 0.0195(6) 0.0233(6) -0.0005(5) 0.0085(5) -0.0022(5)
C(14) 0.0159(6) 0.0131(5) 0.0169(6) 0.0003(5) 0.0065(5) 0.0003(5)

loop_
_atom_type_symbol
_atom_type_description
_atom_type_scat_dispersion_real
_atom_type_scat_dispersion_imag
_atom_type_scat_source
C C 0.0033 0.0016
;
International Tables for Crystallography
(1992, Vol. C, Tables 4.2.6.8 and 6.1.1.4)
;
H H 0.0000 0.0000
;
International Tables for Crystallography
(1992, Vol. C, Table 6.1.1.4)
;
O O 0.0106 0.0060
;
International Tables for Crystallography
(1992, Vol. C, Tables 4.2.6.8 and 6.1.1.4)
;
S S 0.1246 0.1234
;
International Tables for Crystallography
(1992, Vol. C, Tables 4.2.6.8 and 6.1.1.4)
;

loop_
_geom_angle_atom_site_label_1
_geom_angle_atom_site_label_2
_geom_angle_atom_site_label_3
_geom_angle
_geom_angle_publ_flag
C(1) S(1) C(2) 94.94(7) yes
C(1) S(2) C(3) 94.89(7) yes
C(4) S(3) C(5) 95.07(7) yes
C(4) S(4) C(6) 94.90(7) yes
S(1) C(1) S(2) 115.73(9) yes
S(1) C(1) C(4) 121.78(8) yes
S(2) C(1) C(4) 122.49(10) yes
S(1) C(2) C(3) 117.38(13) yes
S(2) C(3) C(2) 117.06(11) yes
S(3) C(4) S(4) 115.71(9) yes
S(3) C(4) C(1) 121.71(10) yes
S(4) C(4) C(1) 122.57(8) yes
S(3) C(5) C(6) 116.93(11) yes
S(4) C(6) C(5) 117.38(13) yes
O(1) C(7) O(2) 124.10(14) yes
O(1) C(7) C(8) 121.98(10) yes
O(2) C(7) C(8) 113.92(11) yes
C(7) C(8) C(9) 129.92(11) yes
C(8) C(9) C(10) 131.42(14) yes
O(3) C(10) O(4) 121.46(11) yes
O(3) C(10) C(9) 119.83(12) yes
O(4) C(10) C(9) 118.70(13) yes
O(5) C(11) O(6) 120.72(11) yes
O(5) C(11) C(12) 118.90(13) yes
O(6) C(11) C(12) 120.38(11) yes
C(11) C(12) C(13) 131.32(14) yes
C(12) C(13) C(14) 129.75(12) yes
O(7) C(14) O(8) 123.93(14) yes
O(7) C(14) C(13) 122.74(10) yes
O(8) C(14) C(13) 113.32(11) yes
S(1) C(2) H(1) 121.307 no
C(3) C(2) H(1) 121.309 no
S(2) C(3) H(2) 121.473 no
C(2) C(3) H(2) 121.471 no
S(3) C(5) H(3) 121.537 no
C(6) C(5) H(3) 121.530 no
S(4) C(6) H(4) 121.310 no
C(5) C(6) H(4) 121.313 no
C(7) O(2) H(11) 117.0(10) no
C(10) O(3) H(10) 109.5(16) no
C(7) C(8) H(5) 115.038 no
C(9) C(8) H(5) 115.040 no
C(8) C(9) H(6) 114.284 no
C(10) C(9) H(6) 114.291 no
C(11) O(6) H(9) 110.2(16) no
C(14) O(8) H(11) 113.8(12) no
C(11) C(12) H(7) 114.339 no
C(13) C(12) H(7) 114.342 no
C(12) C(13) H(8) 115.124 no
C(14) C(13) H(8) 115.126 no
O(2) H(11) O(8) 176(3) no

loop_
_geom_bond_atom_site_label_1
_geom_bond_atom_site_label_2
_geom_bond_distance
_geom_bond_publ_flag
S(1) C(1) 1.7248(15) yes
S(1) C(2) 1.7234(14) yes
S(2) C(1) 1.7244(11) yes
S(2) C(3) 1.7295(17) yes
S(3) C(4) 1.7238(11) yes
S(3) C(5) 1.7286(17) yes
S(4) C(4) 1.7245(15) yes
S(4) C(6) 1.7273(14) yes
C(1) C(4) 1.395(2) yes
C(2) C(3) 1.3414(18) yes
C(5) C(6) 1.3425(18) yes
O(1) C(7) 1.2549(15) yes
O(2) C(7) 1.2708(13) yes
O(3) C(10) 1.3181(19) yes
O(4) C(10) 1.2177(16) yes
C(7) C(8) 1.498(3) yes
C(8) C(9) 1.3392(17) yes
C(9) C(10) 1.4994(15) yes
O(5) C(11) 1.2190(16) yes
O(6) C(11) 1.3201(19) yes
O(7) C(14) 1.2469(16) yes
O(8) C(14) 1.2809(13) yes
C(11) C(12) 1.4958(15) yes
C(12) C(13) 1.3344(18) yes
C(13) C(14) 1.495(3) yes
C(2) H(1) 0.950 no
C(3) H(2) 0.950 no
C(5) H(3) 0.950 no
C(6) H(4) 0.950 no
O(2) H(11) 1.30(4) no
O(3) H(10) 0.91(3) no
C(8) H(5) 0.950 no
C(9) H(6) 0.950 no
O(6) H(9) 0.88(3) no
O(8) H(11) 1.15(4) no
C(12) H(7) 0.950 no
C(13) H(8) 0.950 no

loop_
_geom_contact_atom_site_label_1
_geom_contact_atom_site_label_2
_geom_contact_distance
_geom_contact_publ_flag
_geom_contact_site_symmetry_2
S(1) S(3) 3.2099(6) no .
S(2) S(4) 3.2501(6) no .
O(1) O(3) 2.4892(13) no .
O(1) C(9) 3.0226(19) no .
O(1) C(10) 3.1484(17) no .
O(1) O(8) 3.2739(13) no .
O(2) O(7) 3.2305(13) no .
O(2) C(14) 3.2063(18) no .
O(3) C(7) 3.1265(13) no .
O(3) C(8) 3.0472(14) no .
C(7) C(10) 3.2927(17) no .
C(7) O(8) 3.2233(18) no .
O(6) O(7) 2.4912(12) no .
O(6) C(13) 3.0484(14) no .
O(6) C(14) 3.1171(13) no .
O(7) C(11) 3.1472(17) no .
O(7) C(12) 3.0228(19) no .
C(11) C(14) 3.2782(17) no .
S(1) S(4) 3.4172(5) no 3_666
S(1) O(1) 3.5448(12) no 4_455
S(1) O(8) 3.1381(9) no 4_455
S(2) S(3) 3.3566(5) no 3_666
S(2) O(5) 2.8175(9) no 4_556
S(3) S(2) 3.3566(5) no 3_666
S(3) O(4) 2.8673(9) no 4_454
S(3) O(7) 3.4733(11) no .
S(3) C(14) 3.5778(12) no .
S(4) S(1) 3.4172(5) no 3_666
S(4) O(2) 3.1734(9) no 4_555
S(4) O(7) 3.4351(12) no 4_555
C(1) C(4) 3.3719(16) no 3_666
C(1) O(2) 3.4229(15) no .
C(1) C(7) 3.4372(16) no .
C(2) C(6) 3.4823(18) no 3_666
C(2) O(1) 3.2379(18) no 4_455
C(2) C(8) 3.5114(18) no .
C(2) O(6) 3.2593(19) no 2_556
C(2) O(7) 3.5711(16) no 2_556
C(3) C(5) 3.4448(18) no 3_666
C(3) O(5) 3.0572(15) no 4_556
C(3) O(6) 3.3882(14) no 4_556
C(4) C(1) 3.3719(16) no 3_666
C(4) C(4) 3.5983(16) no 3_666
C(4) O(2) 3.4907(16) no .
C(5) C(3) 3.4448(18) no 3_666
C(5) O(3) 3.4184(15) no 4_454
C(5) O(4) 3.1218(15) no 4_454
C(5) O(7) 3.5603(17) no .
C(5) O(8) 3.4743(16) no .
C(5) C(13) 3.4358(18) no .
C(5) C(14) 3.2399(18) no .
C(6) C(2) 3.4823(18) no 3_666
C(6) O(4) 3.216(2) no 1_554
C(6) O(7) 3.1031(18) no 4_555
C(6) O(8) 3.5002(17) no .
O(1) S(1) 3.5448(12) no 4_555
O(1) C(2) 3.2379(18) no 4_555
O(1) O(6) 3.4215(14) no 3_656
O(1) C(11) 3.4913(16) no 3_656
O(2) S(4) 3.1734(9) no 4_455
O(2) C(1) 3.4229(15) no .
O(2) C(4) 3.4907(16) no .
O(2) C(13) 3.3272(17) no 3_656
O(2) C(14) 3.4669(15) no 3_656
O(3) C(5) 3.4184(15) no 4_556
O(3) C(9) 3.5533(18) no 4_555
O(3) O(5) 3.3551(16) no 3_656
O(3) O(6) 3.5655(15) no 4_556
O(4) S(3) 2.8673(9) no 4_556
O(4) C(5) 3.1218(15) no 4_556
O(4) C(6) 3.216(2) no 1_556
O(4) O(5) 3.5166(15) no 3_656
O(4) O(6) 3.1526(14) no 4_556
O(4) O(7) 3.4555(13) no 4_556
O(4) C(12) 3.5737(17) no 1_556
C(7) C(1) 3.4372(16) no .
C(7) C(11) 3.5957(16) no 3_656
C(7) C(12) 3.3859(18) no 3_656
C(7) C(13) 3.4831(17) no 3_656
C(8) C(2) 3.5114(18) no .
C(8) C(12) 3.3744(18) no 3_656
C(9) O(3) 3.5533(18) no 4_455
C(9) O(5) 3.4622(17) no 3_656
C(10) O(5) 3.1689(17) no 3_656
C(10) O(6) 3.3323(16) no 4_556
O(5) S(2) 2.8175(9) no 4_454
O(5) C(3) 3.0572(15) no 4_454
O(5) O(3) 3.3551(16) no 3_656
O(5) O(4) 3.5166(15) no 3_656
O(5) C(9) 3.4622(17) no 3_656
O(5) C(10) 3.1689(17) no 3_656
O(5) C(12) 3.2735(19) no 3_655
O(6) C(2) 3.2593(19) no 2_546
O(6) C(3) 3.3882(14) no 4_454
O(6) O(1) 3.4215(14) no 3_656
O(6) O(3) 3.5655(15) no 4_454
O(6) O(4) 3.1526(14) no 4_454
O(6) C(10) 3.3323(16) no 4_454
O(7) S(3) 3.4733(11) no .
O(7) S(4) 3.4351(12) no 4_455
O(7) C(2) 3.5711(16) no 2_546
O(7) C(5) 3.5603(17) no .
O(7) C(6) 3.1031(18) no 4_455
O(7) O(4) 3.4555(13) no 4_454
O(7) O(8) 3.4385(14) no 3_656
O(8) S(1) 3.1381(9) no 4_555
O(8) C(5) 3.4743(16) no .
O(8) C(6) 3.5002(17) no .
O(8) O(7) 3.4385(14) no 3_656
O(8) O(8) 3.5223(15) no 3_656
O(8) C(14) 3.4758(16) no 3_656
C(11) O(1) 3.4913(16) no 3_656
C(11) C(7) 3.5957(16) no 3_656
C(12) O(4) 3.5737(17) no 1_554
C(12) C(7) 3.3859(18) no 3_656
C(12) C(8) 3.3744(18) no 3_656
C(12) O(5) 3.2735(19) no 3_655
C(13) C(5) 3.4358(18) no .
C(13) O(2) 3.3272(17) no 3_656
C(13) C(7) 3.4831(17) no 3_656
C(14) S(3) 3.5778(12) no .
C(14) C(5) 3.2399(18) no .
C(14) O(2) 3.4669(15) no 3_656
C(14) O(8) 3.4758(16) no 3_656
S(1) H(2) 3.5207 no .
S(2) H(1) 3.5220 no .
S(3) H(4) 3.5206 no .
S(4) H(3) 3.5253 no .
C(1) H(1) 3.4636 no .
C(1) H(2) 3.4671 no .
C(4) H(3) 3.4697 no .
C(4) H(4) 3.4652 no .
H(1) H(2) 2.3310 no .
H(3) H(4) 2.3330 no .
O(1) H(5) 3.2065 no .
O(1) H(10) 1.58(2) no .
O(1) H(11) 2.57(3) no .
O(2) H(5) 2.4346 no .
O(2) H(10) 3.561(19) no .
O(3) H(6) 3.2410 no .
O(4) H(6) 2.4854 no .
O(4) H(10) 2.95(3) no .
C(7) H(6) 3.3619 no .
C(7) H(10) 2.323(18) no .
C(8) H(10) 2.59(2) no .
C(8) H(11) 3.53(3) no .
C(9) H(10) 2.41(3) no .
C(10) H(5) 3.3780 no .
H(5) H(6) 2.1320 no .
H(5) H(10) 3.5397 no .
H(6) H(10) 3.3361 no .
O(5) H(7) 2.4857 no .
O(5) H(9) 2.93(3) no .
O(6) H(7) 3.2466 no .
O(7) H(8) 3.2034 no .
O(7) H(9) 1.61(2) no .
O(7) H(11) 2.44(3) no .
O(8) H(8) 2.4266 no .
O(8) H(9) 3.595(18) no .
C(11) H(8) 3.3706 no .
C(12) H(9) 2.43(3) no .
C(13) H(9) 2.62(3) no .
C(13) H(11) 3.37(3) no .
C(14) H(7) 3.3545 no .
C(14) H(9) 2.347(18) no .
H(7) H(8) 2.1295 no .
H(7) H(9) 3.3459 no .
H(8) H(9) 3.5658 no .
H(8) H(11) 3.5730 no .
S(1) H(5) 3.4609 no .
S(1) H(8) 3.4857 no 4_455
S(2) H(5) 3.4133 no 4_555
S(2) H(8) 3.5924 no 2_656
S(3) H(4) 3.1652 no 4_455
S(3) H(8) 3.1646 no 4_455
S(3) H(11) 3.54(3) no .
S(4) H(5) 3.5062 no 4_555
C(2) H(5) 3.3968 no .
C(2) H(9) 3.13(3) no 2_556
C(3) H(3) 3.5628 no 3_666
C(4) H(11) 3.41(3) no .
C(6) H(8) 3.5650 no .
C(6) H(9) 3.50(3) no 4_555
H(1) H(2) 3.3931 no 3_667
H(1) H(4) 3.5425 no 3_666
H(1) O(1) 2.6490 no 4_455
H(1) O(3) 3.5867 no 4_455
H(1) H(5) 3.5591 no .
H(1) H(10) 3.0310 no 4_455
H(1) O(6) 2.3970 no 2_556
H(1) O(7) 3.0889 no 2_556
H(1) C(11) 3.4110 no 2_556
H(1) H(9) 2.3669 no 2_556
H(2) H(1) 3.3931 no 3_667
H(2) H(2) 3.3444 no 3_667
H(2) H(3) 3.4659 no 3_666
H(2) O(5) 2.6469 no 4_556
H(2) O(6) 2.5807 no 4_556
H(2) C(11) 2.9976 no 4_556
H(2) H(9) 3.4020 no 4_556
H(3) C(3) 3.5628 no 3_666
H(3) H(2) 3.4659 no 3_666
H(3) O(3) 2.5635 no 4_454
H(3) O(4) 3.3077 no 1_554
H(3) O(4) 2.7125 no 4_454
H(3) C(10) 3.0147 no 4_454
H(3) H(6) 2.9157 no 1_554
H(3) H(10) 3.3936 no 4_454
H(3) O(7) 3.5526 no .
H(3) C(12) 3.4432 no .
H(3) C(13) 3.2450 no .
H(3) C(14) 3.3302 no .
H(3) H(9) 3.5642 no .
H(4) S(3) 3.1652 no 4_555
H(4) H(1) 3.5425 no 3_666
H(4) O(4) 2.3839 no 1_554
H(4) C(10) 3.4920 no 1_554
H(4) O(6) 3.3651 no 4_555
H(4) O(7) 2.4909 no 4_555
H(4) C(14) 3.5932 no 4_555
H(4) H(8) 3.3792 no .
H(4) H(9) 2.8029 no 4_555
O(1) H(1) 2.6490 no 4_555
O(1) H(5) 3.1420 no 4_555
O(1) H(9) 3.40(2) no 3_656
O(2) H(8) 3.4981 no 3_656
O(3) H(1) 3.5867 no 4_555
O(3) H(3) 2.5635 no 4_556
O(3) H(5) 3.5368 no 4_555
O(3) H(6) 2.6623 no 4_555
O(4) H(3) 3.3077 no 1_556
O(4) H(3) 2.7125 no 4_556
O(4) H(4) 2.3839 no 1_556
O(4) H(7) 3.1471 no 1_556
O(4) H(8) 3.2791 no 1_556
O(4) H(9) 3.00(2) no 4_556
C(8) H(7) 3.3297 no 3_656
C(9) H(7) 3.2001 no 1_556
C(9) H(7) 3.5820 no 3_656
C(10) H(3) 3.0147 no 4_556
C(10) H(4) 3.4920 no 1_556
C(10) H(7) 3.3149 no 1_556
C(10) H(9) 3.49(2) no 4_556
H(5) S(1) 3.4609 no .
H(5) S(2) 3.4133 no 4_455
H(5) S(4) 3.5062 no 4_455
H(5) C(2) 3.3968 no .
H(5) H(1) 3.5591 no .
H(5) O(1) 3.1420 no 4_455
H(5) O(3) 3.5368 no 4_455
H(5) H(10) 3.1484 no 4_455
H(5) H(7) 3.4042 no 3_656
H(6) H(3) 2.9157 no 1_556
H(6) O(3) 2.6623 no 4_455
H(6) H(10) 2.8459 no 4_455
H(6) O(5) 3.4480 no 1_556
H(6) C(11) 3.4194 no 1_556
H(6) C(12) 3.2251 no 1_556
H(6) H(7) 3.0025 no 1_556
H(10) H(1) 3.0310 no 4_555
H(10) H(3) 3.3936 no 4_556
H(10) H(5) 3.1484 no 4_555
H(10) H(6) 2.8459 no 4_555
H(10) O(5) 3.42(3) no 3_656
H(10) O(6) 3.53(2) no 3_656
H(10) C(11) 3.42(2) no 3_656
O(5) H(2) 2.6469 no 4_454
O(5) H(6) 3.4480 no 1_554
O(5) H(10) 3.42(3) no 3_656
O(5) H(7) 2.3306 no 3_655
O(6) H(1) 2.3970 no 2_546
O(6) H(2) 2.5807 no 4_454
O(6) H(4) 3.3651 no 4_455
O(6) H(10) 3.53(2) no 3_656
O(7) H(1) 3.0889 no 2_546
O(7) H(3) 3.5526 no .
O(7) H(4) 2.4909 no 4_455
O(7) H(11) 3.41(3) no 3_656
O(8) H(11) 3.44(3) no 3_656
C(11) H(1) 3.4110 no 2_546
C(11) H(2) 2.9976 no 4_454
C(11) H(6) 3.4194 no 1_554
C(11) H(10) 3.42(2) no 3_656
C(11) H(7) 3.2190 no 3_655
C(12) H(3) 3.4432 no .
C(12) H(6) 3.2251 no 1_554
C(12) H(7) 3.4022 no 3_655
C(13) H(3) 3.2450 no .
C(14) H(3) 3.3302 no .
C(14) H(4) 3.5932 no 4_455
C(14) H(11) 3.21(3) no 3_656
H(7) O(4) 3.1471 no 1_554
H(7) C(8) 3.3297 no 3_656
H(7) C(9) 3.2001 no 1_554
H(7) C(9) 3.5820 no 3_656
H(7) C(10) 3.3149 no 1_554
H(7) H(5) 3.4042 no 3_656
H(7) H(6) 3.0025 no 1_554
H(7) O(5) 2.3306 no 3_655
H(7) C(11) 3.2190 no 3_655
H(7) C(12) 3.4022 no 3_655
H(7) H(7) 2.8082 no 3_655
H(8) S(1) 3.4857 no 4_555
H(8) S(2) 3.5924 no 2_646
H(8) S(3) 3.1646 no 4_555
H(8) C(6) 3.5650 no .
H(8) H(4) 3.3792 no .
H(8) O(2) 3.4981 no 3_656
H(8) O(4) 3.2791 no 1_554
H(9) C(2) 3.13(3) no 2_546
H(9) C(6) 3.50(3) no 4_455
H(9) H(1) 2.3669 no 2_546
H(9) H(2) 3.4020 no 4_454
H(9) H(3) 3.5642 no .
H(9) H(4) 2.8029 no 4_455
H(9) O(1) 3.40(2) no 3_656
H(9) O(4) 3.00(2) no 4_454
H(9) C(10) 3.49(2) no 4_454
H(11) S(3) 3.54(3) no .
H(11) C(4) 3.41(3) no .
H(11) O(7) 3.41(3) no 3_656
H(11) O(8) 3.44(3) no 3_656
H(11) C(14) 3.21(3) no 3_656

loop_
_geom_hbond_atom_site_label_D
_geom_hbond_atom_site_label_H
_geom_hbond_atom_site_label_A
_geom_hbond_distance_DA
_geom_hbond_distance_DH
_geom_hbond_distance_HA
_geom_hbond_angle_DHA
_geom_hbond_publ_flag
O(3) H(10) O(1) 2.4892(13) 0.914 1.58(3) 177(3) no
O(6) H(9) O(7) 2.4912(12) 0.884 1.61(3) 175(3) no

loop_
_geom_torsion_atom_site_label_1
_geom_torsion_atom_site_label_2
_geom_torsion_atom_site_label_3
_geom_torsion_atom_site_label_4
_geom_torsion
_geom_torsion_publ_flag
C(1) S(1) C(2) C(3) 0.65(10) no
C(2) S(1) C(1) S(2) -0.76(8) no
C(2) S(1) C(1) C(4) 178.93(9) no
C(1) S(2) C(3) C(2) -0.18(10) no
C(3) S(2) C(1) S(1) 0.62(8) no
C(3) S(2) C(1) C(4) -179.07(9) no
C(4) S(3) C(5) C(6) -0.28(10) no
C(5) S(3) C(4) S(4) 0.93(8) no
C(5) S(3) C(4) C(1) -178.28(9) no
C(4) S(4) C(6) C(5) 0.95(10) no
C(6) S(4) C(4) S(3) -1.12(8) no
C(6) S(4) C(4) C(1) 178.08(9) no
S(1) C(1) C(4) S(3) 0.96(15) no
S(1) C(1) C(4) S(4) -178.19(7) no
S(2) C(1) C(4) S(3) -179.36(7) no
S(2) C(1) C(4) S(4) 1.48(15) no
S(1) C(2) C(3) S(2) -0.34(15) no
S(3) C(5) C(6) S(4) -0.47(15) no
O(1) C(7) C(8) C(9) -2.7(2) no
O(2) C(7) C(8) C(9) 176.93(11) no
C(7) C(8) C(9) C(10) 0.4(3) no
C(8) C(9) C(10) O(3) 7.1(2) no
C(8) C(9) C(10) O(4) -173.81(13) no
O(5) C(11) C(12) C(13) -175.86(12) no
O(6) C(11) C(12) C(13) 4.0(2) no
C(11) C(12) C(13) C(14) -1.5(3) no
C(12) C(13) C(14) O(7) 1.4(2) no
C(12) C(13) C(14) O(8) -177.48(12) no
